data_4085055
loop_
_publ_author_name
'Liu, Fu-Chen'
'Chen, Heng-Guang'
'Lee, Gene-Hsiang'

_publ_section_title
;
 Trinuclear Zirconium Polyhydride
 ({Cp*Zr(BH3CH3)}(\m-H)2{Cp*Zr(BH3CH3)}(\m-H){Cp*Zr(BH3CH3)})(\m-\k2C,H:\k1C:\k2C,H-CHBH3)
 and Its Derivatives: Compounds Containing a Pentacoordinated Carbon Atom
;
_journal_issue 1
_journal_name_full Organometallics
_journal_page_first 42
_journal_paper_doi 10.1021/om500773e
_journal_volume 34
_journal_year 2015
_chemical_formula_sum 'C36.44 H75.56 B2.67 Cl0.89 N0.89 O0.89 Zr2.67'
_chemical_formula_weight 844.12
_chemical_name_systematic
; 
 ? 
;
_space_group_IT_number 62
_symmetry_cell_setting orthorhombic
_symmetry_space_group_name_Hall '-P 2ac 2n'
_symmetry_space_group_name_H-M 'P n m a'
_atom_sites_solution_hydrogens geom
_atom_sites_solution_primary direct
_atom_sites_solution_secondary difmap
_audit_creation_method SHELXL-97
_cell_angle_alpha 90.00
_cell_angle_beta 90.00
_cell_angle_gamma 90.00
_cell_formula_units_Z 9
_cell_length_a 40.5049(18)
_cell_length_b 22.3842(10)
_cell_length_c 10.7094(5)
_cell_measurement_reflns_used 5031
_cell_measurement_temperature 200(2)
_cell_measurement_theta_max 21.64
_cell_measurement_theta_min 2.21
_cell_volume 9709.9(8)
_computing_cell_refinement 'Bruker SAINT'
_computing_data_collection 'Bruker SMART'
_computing_data_reduction 'Bruker SAINT'
_computing_molecular_graphics 'Bruker SHELXTL'
_computing_publication_material 'Bruker SHELXTL'
_computing_structure_refinement 'SHELXL-97 (Sheldrick, 1997)'
_computing_structure_solution 'SHELXS-97 (Sheldrick, 1990)'
_diffrn_ambient_temperature 200(2)
_diffrn_measured_fraction_theta_full 0.997
_diffrn_measured_fraction_theta_max 0.997
_diffrn_measurement_device_type 'BRUKER SMART APEXCCD area detector'
_diffrn_measurement_method 'omega scans'
_diffrn_radiation_monochromator graphite
_diffrn_radiation_source 'fine-focus sealed tube'
_diffrn_radiation_type MoK\a
_diffrn_radiation_wavelength 0.71073
_diffrn_reflns_av_R_equivalents 0.0570
_diffrn_reflns_av_sigmaI/netI 0.0458
_diffrn_reflns_limit_h_max 52
_diffrn_reflns_limit_h_min -52
_diffrn_reflns_limit_k_max 22
_diffrn_reflns_limit_k_min -29
_diffrn_reflns_limit_l_max 13
_diffrn_reflns_limit_l_min -11
_diffrn_reflns_number 51731
_diffrn_reflns_theta_full 27.50
_diffrn_reflns_theta_max 27.50
_diffrn_reflns_theta_min 1.01
_exptl_absorpt_coefficient_mu 0.716
_exptl_absorpt_correction_T_max 0.9191
_exptl_absorpt_correction_T_min 0.8140
_exptl_absorpt_correction_type multi-scan
_exptl_absorpt_process_details 'SADABS (BRUKER, 2001)'
_exptl_crystal_colour colorless
_exptl_crystal_density_diffrn 1.299
_exptl_crystal_density_meas ?
_exptl_crystal_density_method 'not measured'
_exptl_crystal_description plate
_exptl_crystal_F_000 3984
_exptl_crystal_size_max 0.30
_exptl_crystal_size_mid 0.28
_exptl_crystal_size_min 0.12
_refine_diff_density_max 1.086
_refine_diff_density_min -0.901
_refine_diff_density_rms 0.098
_refine_ls_extinction_method none
_refine_ls_goodness_of_fit_ref 1.130
_refine_ls_hydrogen_treatment mixed
_refine_ls_matrix_type full
_refine_ls_number_parameters 540
_refine_ls_number_reflns 11397
_refine_ls_number_restraints 23
_refine_ls_restrained_S_all 1.132
_refine_ls_R_factor_all 0.0990
_refine_ls_R_factor_gt 0.0748
_refine_ls_shift/su_max 0.020
_refine_ls_shift/su_mean 0.000
_refine_ls_structure_factor_coef Fsqd
_refine_ls_weighting_details 'calc w=1/[\s^2^(Fo^2^)+(0.0469P)^2^+34.8382P] where P=(Fo^2^+2Fc^2^)/3'
_refine_ls_weighting_scheme calc
_refine_ls_wR_factor_gt 0.1532
_refine_ls_wR_factor_ref 0.1631
_reflns_number_gt 8866
_reflns_number_total 11397
_reflns_threshold_expression >2sigma(I)
_cod_data_source_file om500773e_si_002.cif
_cod_data_source_block ic16518
_cod_depositor_comments
;
The following automatic conversions were performed:

'_symmetry_cell_setting' value 'Orthorhombic' changed to
'orthorhombic' according to
/home/saulius/struct/COD-crude-data--automatic-downloads/rss-feeds/ACS/lib/dictionaries/cif_core.dic
dictionary named 'cif_core.dic' version 2.4.2 from 2011-04-26.

Automatic conversion script
Id: cif_fix_values 2935 2014-11-11 08:27:57Z andrius 

The following automatic conversions were performed:

'_exptl_crystal_density_meas' value 'not_measured' was changed to '?'
- the value is perceived as not measured.

Automatic conversion script
Id: cif_fix_values 3008 2015-01-20 13:52:24Z robertas 

 Adding full bibliography for 4085054--4085058.cif.
;
_cod_original_sg_symbol_H-M Pnma
_cod_database_code 4085055

loop_
_symmetry_equiv_pos_as_xyz
'x, y, z'
'-x+1/2, -y, z+1/2'
'-x, y+1/2, -z'
'x+1/2, -y+1/2, -z+1/2'
'-x, -y, -z'
'x-1/2, y, -z-1/2'
'x, -y-1/2, z'
'-x-1/2, y-1/2, z-1/2'

loop_
_atom_site_label
_atom_site_type_symbol
_atom_site_fract_x
_atom_site_fract_y
_atom_site_fract_z
_atom_site_U_iso_or_equiv
_atom_site_adp_type
_atom_site_occupancy
_atom_site_symmetry_multiplicity
_atom_site_calc_flag
_atom_site_refinement_flags
_atom_site_disorder_assembly
_atom_site_disorder_group
Zr1 Zr 0.075472(12) 0.34643(2) 0.55987(5) 0.03564(14) Uani 1 1 d . . .
H1 H 0.0667(14) 0.296(3) 0.417(6) 0.063(18) Uiso 1 1 d . . .
Zr2 Zr 0.028060(17) 0.2500 0.45614(6) 0.03327(17) Uani 1 2 d S . .
H2 H 0.0321(13) 0.339(2) 0.509(5) 0.053(16) Uiso 1 1 d . . .
Cl1 Cl -0.01786(5) 0.2500 0.62136(19) 0.0538(5) Uani 1 2 d S . .
B1 B 0.1026(2) 0.2500 0.6438(9) 0.043(2) Uani 1 2 d S . .
H1A H 0.1154(14) 0.288(3) 0.588(6) 0.064 Uiso 1 1 d . . .
H1B H 0.112(2) 0.2500 0.737(9) 0.064 Uiso 1 2 d S . .
B2 B 0.1052(2) 0.4005(5) 0.3764(9) 0.075(2) Uani 1 1 d U . .
H2A H 0.080(2) 0.398(4) 0.398(8) 0.112 Uiso 1 1 d . . .
H2B H 0.116(2) 0.374(4) 0.461(8) 0.112 Uiso 1 1 d . . .
H2C H 0.1223(19) 0.454(4) 0.344(7) 0.112 Uiso 1 1 d . . .
C1 C 0.06370(16) 0.2500 0.6275(7) 0.0329(15) Uani 1 2 d S . .
H1D H 0.0518(18) 0.2500 0.705(7) 0.040 Uiso 1 2 d S . .
C2 C 0.1153(3) 0.3833(5) 0.2445(9) 0.130(4) Uani 1 1 d U . .
H2D H 0.1104 0.3410 0.2304 0.195 Uiso 1 1 calc R . .
H2E H 0.1391 0.3902 0.2337 0.195 Uiso 1 1 calc R . .
H2F H 0.1030 0.4077 0.1843 0.195 Uiso 1 1 calc R . .
C3 C 0.04357(16) 0.4219(3) 0.6811(6) 0.0508(15) Uani 1 1 d . . .
C4 C 0.07178(18) 0.4527(3) 0.6395(6) 0.0570(16) Uani 1 1 d . . .
C5 C 0.09926(16) 0.4276(3) 0.7006(6) 0.0589(17) Uani 1 1 d . . .
C6 C 0.08787(16) 0.3826(3) 0.7809(5) 0.0515(15) Uani 1 1 d . . .
C7 C 0.05349(16) 0.3791(3) 0.7691(5) 0.0496(14) Uani 1 1 d . . .
C8 C 0.00852(19) 0.4381(4) 0.6490(8) 0.086(3) Uani 1 1 d . . .
H8A H -0.0063 0.4059 0.6759 0.129 Uiso 1 1 calc R . .
H8B H 0.0065 0.4435 0.5585 0.129 Uiso 1 1 calc R . .
H8C H 0.0025 0.4752 0.6916 0.129 Uiso 1 1 calc R . .
C9 C 0.0714(2) 0.5088(3) 0.5607(8) 0.100(3) Uani 1 1 d . . .
H9A H 0.0621 0.4997 0.4784 0.150 Uiso 1 1 calc R . .
H9B H 0.0940 0.5237 0.5510 0.150 Uiso 1 1 calc R . .
H9C H 0.0579 0.5393 0.6018 0.150 Uiso 1 1 calc R . .
C10 C 0.13442(19) 0.4488(4) 0.6922(8) 0.096(3) Uani 1 1 d . . .
H10A H 0.1394 0.4748 0.7634 0.144 Uiso 1 1 calc R . .
H10B H 0.1375 0.4711 0.6143 0.144 Uiso 1 1 calc R . .
H10C H 0.1493 0.4143 0.6934 0.144 Uiso 1 1 calc R . .
C11 C 0.1084(2) 0.3505(4) 0.8786(7) 0.083(2) Uani 1 1 d . . .
H11A H 0.1313 0.3479 0.8502 0.124 Uiso 1 1 calc R . .
H11B H 0.0996 0.3102 0.8913 0.124 Uiso 1 1 calc R . .
H11C H 0.1075 0.3726 0.9574 0.124 Uiso 1 1 calc R . .
C12 C 0.0302(2) 0.3422(3) 0.8486(6) 0.073(2) Uani 1 1 d . . .
H12A H 0.0207 0.3673 0.9142 0.109 Uiso 1 1 calc R . .
H12B H 0.0424 0.3091 0.8868 0.109 Uiso 1 1 calc R . .
H12C H 0.0124 0.3262 0.7960 0.109 Uiso 1 1 calc R . .
C13 C -0.02033(14) 0.2817(3) 0.3163(5) 0.0470(14) Uani 1 1 d . . .
C14 C 0.00900(15) 0.3011(3) 0.2582(5) 0.0473(14) Uani 1 1 d . . .
C15 C 0.0271(2) 0.2500 0.2218(7) 0.0450(19) Uani 1 2 d S . .
C16 C -0.04718(18) 0.3207(4) 0.3641(7) 0.076(2) Uani 1 1 d . . .
H16A H -0.0377 0.3523 0.4162 0.114 Uiso 1 1 calc R . .
H16B H -0.0626 0.2969 0.4140 0.114 Uiso 1 1 calc R . .
H16C H -0.0590 0.3387 0.2936 0.114 Uiso 1 1 calc R . .
C17 C 0.01794(19) 0.3645(3) 0.2265(6) 0.068(2) Uani 1 1 d . . .
H17A H 0.0419 0.3677 0.2158 0.101 Uiso 1 1 calc R . .
H17B H 0.0108 0.3910 0.2941 0.101 Uiso 1 1 calc R . .
H17C H 0.0069 0.3762 0.1487 0.101 Uiso 1 1 calc R . .
C18 C 0.0587(3) 0.2500 0.1464(8) 0.067(3) Uani 1 2 d S . .
H18A H 0.0543 0.2655 0.0626 0.101 Uiso 0.50 1 calc PR . .
H18B H 0.0672 0.2091 0.1402 0.101 Uiso 0.50 1 calc PR . .
H18C H 0.0751 0.2754 0.1878 0.101 Uiso 0.50 1 calc PR . .
Zr3 Zr 0.214085(13) 0.65379(2) 0.46121(5) 0.04127(15) Uani 1 1 d . . .
H3 H 0.2081(12) 0.661(2) 0.292(5) 0.043(15) Uiso 1 1 d . . .
Zr4 Zr 0.222149(18) 0.7500 0.25747(7) 0.03897(19) Uani 1 2 d S . .
H4 H 0.2443(14) 0.703(3) 0.380(6) 0.068(19) Uiso 1 1 d . . .
Cl2 Cl 0.16407(5) 0.7500 0.1579(2) 0.0624(6) Uani 1 2 d S . .
B3 B 0.2030(2) 0.7500 0.5897(10) 0.044(2) Uani 1 2 d S . .
H3A H 0.2200(15) 0.711(3) 0.617(6) 0.066 Uiso 1 1 d . . .
H3B H 0.182(2) 0.7500 0.648(8) 0.066 Uiso 1 2 d S . .
B4 B 0.2726(2) 0.6066(4) 0.4939(8) 0.071(3) Uani 1 1 d . . .
H4A H 0.253(2) 0.624(4) 0.562(8) 0.107 Uiso 1 1 d . . .
H4B H 0.2538(19) 0.603(4) 0.414(8) 0.107 Uiso 1 1 d . . .
H4C H 0.304(2) 0.623(4) 0.482(8) 0.107 Uiso 1 1 d . . .
C19 C 0.19304(18) 0.7500 0.4455(8) 0.0401(18) Uani 1 2 d S . .
H19 H 0.170(2) 0.7500 0.425(7) 0.048 Uiso 1 2 d S . .
C20 C 0.2924(3) 0.5511(5) 0.5302(10) 0.127(4) Uani 1 1 d . . .
H20A H 0.2773 0.5198 0.5592 0.190 Uiso 1 1 calc R . .
H20B H 0.3079 0.5613 0.5972 0.190 Uiso 1 1 calc R . .
H20C H 0.3047 0.5366 0.4574 0.190 Uiso 1 1 calc R . .
C21 C 0.15419(15) 0.6224(3) 0.4706(7) 0.0583(17) Uani 1 1 d . . .
C22 C 0.16692(16) 0.6117(3) 0.5918(7) 0.0617(18) Uani 1 1 d . . .
C23 C 0.19081(17) 0.5654(3) 0.5829(6) 0.0600(18) Uani 1 1 d . . .
C24 C 0.19269(17) 0.5488(3) 0.4567(7) 0.0632(18) Uani 1 1 d . . .
C25 C 0.16996(17) 0.5840(3) 0.3890(7) 0.0602(18) Uani 1 1 d . . .
C26 C 0.12543(16) 0.6624(4) 0.4398(9) 0.085(3) Uani 1 1 d . . .
H26A H 0.1299 0.6839 0.3619 0.127 Uiso 1 1 calc R . .
H26B H 0.1222 0.6913 0.5076 0.127 Uiso 1 1 calc R . .
H26C H 0.1054 0.6382 0.4300 0.127 Uiso 1 1 calc R . .
C27 C 0.15311(19) 0.6369(4) 0.7107(8) 0.088(3) Uani 1 1 d . . .
H27A H 0.1460 0.6782 0.6965 0.132 Uiso 1 1 calc R . .
H27B H 0.1702 0.6362 0.7756 0.132 Uiso 1 1 calc R . .
H27C H 0.1342 0.6129 0.7375 0.132 Uiso 1 1 calc R . .
C28 C 0.20862(19) 0.5367(3) 0.6907(7) 0.078(2) Uani 1 1 d . . .
H28A H 0.1958 0.5026 0.7212 0.117 Uiso 1 1 calc R . .
H28B H 0.2113 0.5659 0.7580 0.117 Uiso 1 1 calc R . .
H28C H 0.2304 0.5229 0.6629 0.117 Uiso 1 1 calc R . .
C29 C 0.2120(2) 0.4964(3) 0.4031(8) 0.088(3) Uani 1 1 d . . .
H29A H 0.2296 0.4851 0.4611 0.132 Uiso 1 1 calc R . .
H29B H 0.2216 0.5079 0.3227 0.132 Uiso 1 1 calc R . .
H29C H 0.1971 0.4624 0.3909 0.132 Uiso 1 1 calc R . .
C30 C 0.1613(2) 0.5762(4) 0.2530(7) 0.089(3) Uani 1 1 d . . .
H30A H 0.1414 0.5518 0.2456 0.134 Uiso 1 1 calc R . .
H30B H 0.1796 0.5564 0.2098 0.134 Uiso 1 1 calc R . .
H30C H 0.1574 0.6155 0.2152 0.134 Uiso 1 1 calc R . .
C31 C 0.2793(2) 0.7500 0.1668(8) 0.049(2) Uani 1 2 d S . .
C32 C 0.26401(16) 0.6992(3) 0.1177(6) 0.0521(15) Uani 1 1 d . . .
C33 C 0.23873(16) 0.7191(3) 0.0364(6) 0.0596(17) Uani 1 1 d . . .
C34 C 0.3093(2) 0.7500 0.2504(10) 0.071(3) Uani 1 2 d S . .
H34A H 0.3052 0.7246 0.3232 0.106 Uiso 0.50 1 calc PR . .
H34B H 0.3139 0.7909 0.2782 0.106 Uiso 0.50 1 calc PR . .
H34C H 0.3284 0.7346 0.2041 0.106 Uiso 0.50 1 calc PR . .
C35 C 0.2749(2) 0.6355(3) 0.1363(8) 0.084(2) Uani 1 1 d . . .
H35A H 0.2842 0.6309 0.2203 0.126 Uiso 1 1 calc R . .
H35B H 0.2918 0.6253 0.0741 0.126 Uiso 1 1 calc R . .
H35C H 0.2559 0.6087 0.1268 0.126 Uiso 1 1 calc R . .
C36 C 0.2172(2) 0.6793(4) -0.0427(7) 0.095(3) Uani 1 1 d . . .
H36A H 0.1981 0.7020 -0.0726 0.142 Uiso 1 1 calc R . .
H36B H 0.2096 0.6453 0.0073 0.142 Uiso 1 1 calc R . .
H36C H 0.2299 0.6646 -0.1143 0.142 Uiso 1 1 calc R . .
N1 N 0.07052(15) 0.7500 0.0573(6) 0.0461(16) Uani 1 2 d S . .
C37 C 0.07718(17) 0.6963(3) 0.1345(7) 0.0697(19) Uani 1 1 d . . .
H37A H 0.0753 0.6604 0.0826 0.105 Uiso 1 1 calc R . .
H37B H 0.0611 0.6942 0.2029 0.105 Uiso 1 1 calc R . .
H37C H 0.0995 0.6987 0.1690 0.105 Uiso 1 1 calc R . .
C38 C 0.0917(2) 0.7500 -0.0538(9) 0.073(3) Uani 1 2 d S . .
H38A H 0.0827 0.7223 -0.1159 0.110 Uiso 0.50 1 calc PR . .
H38B H 0.1140 0.7373 -0.0305 0.110 Uiso 0.50 1 calc PR . .
H38C H 0.0925 0.7904 -0.0891 0.110 Uiso 0.50 1 calc PR . .
C39 C 0.0354(2) 0.7500 0.0164(10) 0.076(3) Uani 1 2 d S . .
H39A H 0.0211 0.7434 0.0888 0.114 Uiso 0.50 1 calc PR . .
H39B H 0.0320 0.7180 -0.0447 0.114 Uiso 0.50 1 calc PR . .
H39C H 0.0301 0.7886 -0.0219 0.114 Uiso 0.50 1 calc PR . .
N2 N 0.3160(2) 0.7371(6) 0.7660(8) 0.062(5) Uani 0.50 1 d PD A -1
C40 C 0.3359(5) 0.745(6) 0.6493(13) 0.149(15) Uani 0.50 1 d PD A -1
H40A H 0.3511 0.7110 0.6402 0.223 Uiso 0.50 1 calc PR A -1
H40B H 0.3485 0.7820 0.6543 0.223 Uiso 0.50 1 calc PR A -1
H40C H 0.3211 0.7463 0.5770 0.223 Uiso 0.50 1 calc PR A -1
C41 C 0.3354(3) 0.7613(16) 0.8729(11) 0.077(9) Uani 0.50 1 d PD A -1
H41A H 0.3375 0.8047 0.8643 0.116 Uiso 0.50 1 calc PR A -1
H41B H 0.3574 0.7432 0.8733 0.116 Uiso 0.50 1 calc PR A -1
H41C H 0.3241 0.7520 0.9514 0.116 Uiso 1 2 calc SR A -1
C42 C 0.2861(4) 0.7740(8) 0.7408(19) 0.118(7) Uani 0.50 1 d PDU A -1
H42A H 0.2688 0.7639 0.8013 0.178 Uiso 0.50 1 calc PR A -1
H42B H 0.2781 0.7658 0.6561 0.178 Uiso 0.50 1 calc PR A -1
H42C H 0.2917 0.8164 0.7483 0.178 Uiso 0.50 1 calc PR A -1
C43 C 0.3024(5) 0.6774(7) 0.8009(18) 0.103(6) Uani 0.50 1 d PDU A -1
H43A H 0.3197 0.6536 0.8413 0.154 Uiso 0.50 1 calc PR A -1
H43B H 0.2947 0.6567 0.7256 0.154 Uiso 0.50 1 calc PR A -1
H43C H 0.2839 0.6826 0.8587 0.154 Uiso 0.50 1 calc PR A -1
O1 O 0.0607(3) 0.5842(4) 0.9381(9) 0.158(3) Uiso 1 1 d . . .
C44 C 0.0409(4) 0.5408(7) 0.9787(15) 0.178(6) Uiso 1 1 d . . .
H44A H 0.0313 0.5191 0.9069 0.213 Uiso 1 1 calc R . .
H44B H 0.0227 0.5581 1.0284 0.213 Uiso 1 1 calc R . .
C45 C 0.0601(3) 0.5000(7) 1.0554(14) 0.166(5) Uiso 1 1 d . . .
H45A H 0.0551 0.4579 1.0349 0.199 Uiso 1 1 calc R . .
H45B H 0.0560 0.5069 1.1455 0.199 Uiso 1 1 calc R . .
C46 C 0.0947(3) 0.5164(6) 1.0195(12) 0.145(4) Uiso 1 1 d . . .
H46A H 0.1074 0.5312 1.0922 0.174 Uiso 1 1 calc R . .
H46B H 0.1065 0.4821 0.9820 0.174 Uiso 1 1 calc R . .
C47 C 0.0890(3) 0.5641(6) 0.9272(12) 0.137(4) Uiso 1 1 d . . .
H47A H 0.1053 0.5966 0.9401 0.165 Uiso 1 1 calc R . .
H47B H 0.0921 0.5480 0.8419 0.165 Uiso 1 1 calc R . .

loop_
_atom_site_aniso_label
_atom_site_aniso_U_11
_atom_site_aniso_U_22
_atom_site_aniso_U_33
_atom_site_aniso_U_23
_atom_site_aniso_U_13
_atom_site_aniso_U_12
Zr1 0.0435(3) 0.0329(3) 0.0305(3) 0.0006(2) 0.0001(2) -0.0021(2)
Zr2 0.0408(4) 0.0356(4) 0.0234(3) 0.000 -0.0030(3) 0.000
Cl1 0.0424(10) 0.0823(16) 0.0367(10) 0.000 0.0014(8) 0.000
B1 0.045(5) 0.042(5) 0.041(5) 0.000 -0.004(4) 0.000
B2 0.066(5) 0.087(7) 0.071(4) 0.040(5) 0.004(4) -0.005(5)
C1 0.029(3) 0.036(4) 0.034(4) 0.000 0.000(3) 0.000
C2 0.140(7) 0.160(8) 0.090(5) 0.007(6) 0.022(5) 0.008(6)
C3 0.064(4) 0.043(3) 0.045(3) -0.010(3) -0.003(3) 0.009(3)
C4 0.093(5) 0.029(3) 0.050(4) -0.001(3) 0.006(3) 0.001(3)
C5 0.060(4) 0.056(4) 0.060(4) -0.026(3) -0.001(3) -0.013(3)
C6 0.075(4) 0.044(4) 0.036(3) -0.012(3) -0.016(3) 0.010(3)
C7 0.072(4) 0.041(3) 0.036(3) -0.010(3) 0.005(3) -0.004(3)
C8 0.085(5) 0.096(6) 0.078(5) -0.029(5) -0.010(4) 0.037(5)
C9 0.167(9) 0.032(4) 0.101(7) 0.012(4) 0.033(6) 0.012(5)
C10 0.079(5) 0.109(7) 0.099(6) -0.043(6) 0.004(5) -0.037(5)
C11 0.113(6) 0.082(6) 0.053(4) -0.015(4) -0.020(4) 0.023(5)
C12 0.107(6) 0.065(5) 0.046(4) -0.012(3) 0.030(4) -0.007(4)
C13 0.051(3) 0.055(3) 0.035(3) -0.001(3) -0.017(2) 0.009(3)
C14 0.069(4) 0.045(3) 0.028(3) 0.005(3) -0.016(3) 0.001(3)
C15 0.064(5) 0.049(5) 0.022(3) 0.000 -0.009(3) 0.000
C16 0.075(5) 0.089(6) 0.063(4) -0.008(4) -0.020(4) 0.030(4)
C17 0.102(5) 0.049(4) 0.052(4) 0.014(3) -0.028(4) 0.003(4)
C18 0.084(7) 0.084(7) 0.034(5) 0.000 0.011(5) 0.000
Zr3 0.0427(3) 0.0346(3) 0.0466(3) 0.0005(2) -0.0131(2) -0.0026(2)
Zr4 0.0385(4) 0.0373(4) 0.0411(4) 0.000 -0.0117(3) 0.000
Cl2 0.0492(12) 0.0750(16) 0.0631(14) 0.000 -0.0277(11) 0.000
B3 0.041(5) 0.035(5) 0.057(6) 0.000 -0.007(4) 0.000
B4 0.081(6) 0.074(6) 0.059(5) -0.015(4) -0.024(4) 0.043(5)
C19 0.029(3) 0.040(4) 0.051(5) 0.000 -0.014(3) 0.000
C20 0.146(10) 0.130(10) 0.104(8) -0.009(7) -0.025(7) 0.034(8)
C21 0.050(3) 0.049(4) 0.076(5) 0.004(4) -0.019(3) -0.019(3)
C22 0.058(4) 0.057(4) 0.069(4) 0.001(4) -0.007(3) -0.032(3)
C23 0.073(4) 0.043(4) 0.063(4) 0.011(3) -0.021(3) -0.024(3)
C24 0.072(4) 0.042(4) 0.075(5) -0.001(3) -0.019(4) -0.013(3)
C25 0.067(4) 0.050(4) 0.063(4) 0.003(3) -0.024(3) -0.021(3)
C26 0.043(3) 0.081(5) 0.131(8) 0.002(5) -0.017(4) -0.012(4)
C27 0.076(5) 0.105(7) 0.083(6) -0.005(5) 0.019(4) -0.036(5)
C28 0.089(5) 0.069(5) 0.075(5) 0.026(4) -0.028(4) -0.027(4)
C29 0.118(7) 0.040(4) 0.105(7) -0.012(4) -0.027(5) 0.001(4)
C30 0.111(6) 0.084(6) 0.073(5) -0.009(4) -0.042(5) -0.029(5)
C31 0.044(4) 0.056(5) 0.046(5) 0.000 0.005(4) 0.000
C32 0.063(4) 0.045(3) 0.048(3) -0.005(3) 0.006(3) 0.005(3)
C33 0.064(4) 0.070(4) 0.044(3) -0.008(3) -0.006(3) -0.006(3)
C34 0.045(5) 0.104(9) 0.064(6) 0.000 0.002(5) 0.000
C35 0.124(7) 0.050(4) 0.077(5) -0.004(4) 0.023(5) 0.025(4)
C36 0.102(6) 0.118(7) 0.063(5) -0.031(5) -0.008(4) -0.035(6)
N1 0.039(3) 0.054(4) 0.045(4) 0.000 -0.011(3) 0.000
C37 0.066(4) 0.063(5) 0.079(5) 0.005(4) -0.003(4) 0.005(4)
C38 0.050(5) 0.116(9) 0.053(6) 0.000 -0.002(5) 0.000
C39 0.038(5) 0.123(10) 0.068(7) 0.000 -0.018(4) 0.000
N2 0.062(5) 0.082(16) 0.044(5) 0.012(6) -0.020(4) -0.016(6)
C40 0.172(17) 0.22(4) 0.051(8) 0.03(4) 0.027(10) -0.03(5)
C41 0.084(8) 0.10(3) 0.051(6) 0.004(10) -0.011(6) -0.018(11)
C42 0.104(9) 0.127(11) 0.124(10) 0.033(8) -0.003(8) -0.002(8)
C43 0.117(9) 0.096(9) 0.095(9) 0.005(8) -0.008(8) -0.034(8)

loop_
_atom_type_symbol
_atom_type_description
_atom_type_scat_dispersion_real
_atom_type_scat_dispersion_imag
_atom_type_scat_source
C C 0.0033 0.0016 'International Tables Vol C Tables 4.2.6.8 and 6.1.1.4'
H H 0.0000 0.0000 'International Tables Vol C Tables 4.2.6.8 and 6.1.1.4'
B B 0.0013 0.0007 'International Tables Vol C Tables 4.2.6.8 and 6.1.1.4'
N N 0.0061 0.0033 'International Tables Vol C Tables 4.2.6.8 and 6.1.1.4'
O O 0.0106 0.0060 'International Tables Vol C Tables 4.2.6.8 and 6.1.1.4'
Cl Cl 0.1484 0.1585 'International Tables Vol C Tables 4.2.6.8 and 6.1.1.4'
Zr Zr -2.9673 0.5597 'International Tables Vol C Tables 4.2.6.8 and 6.1.1.4'

loop_
_geom_angle_atom_site_label_1
_geom_angle_atom_site_label_2
_geom_angle_atom_site_label_3
_geom_angle
_geom_angle_site_symmetry_1
_geom_angle_site_symmetry_3
H2 Zr1 H1 63(2) . .
H2 Zr1 H2B 129(3) . .
H1 Zr1 H2B 85(3) . .
H2 Zr1 H2A 83(3) . .
H1 Zr1 H2A 71(3) . .
H2B Zr1 H2A 49(3) . .
H2 Zr1 H1A 136(2) . .
H1 Zr1 H1A 84(2) . .
H2B Zr1 H1A 69(3) . .
H2A Zr1 H1A 113(3) . .
H2 Zr1 C1 79.3(17) . .
H1 Zr1 C1 70.9(18) . .
H2B Zr1 C1 127(2) . .
H2A Zr1 C1 142(2) . .
H1A Zr1 C1 62.2(16) . .
H2 Zr1 C3 73.8(17) . .
H1 Zr1 C3 135.4(17) . .
H2B Zr1 C3 119(2) . .
H2A Zr1 C3 96(2) . .
H1A Zr1 C3 138.4(16) . .
C1 Zr1 C3 111.1(2) . .
H2 Zr1 C7 87.3(18) . .
H1 Zr1 C7 144.1(17) . .
H2B Zr1 C7 131(2) . .
H2A Zr1 C7 128(2) . .
H1A Zr1 C7 109.1(17) . .
C1 Zr1 C7 85.4(2) . .
C3 Zr1 C7 32.48(19) . .
H2 Zr1 C4 97.3(17) . .
H1 Zr1 C4 143.2(18) . .
H2B Zr1 C4 87(2) . .
H2A Zr1 C4 77(2) . .
H1A Zr1 C4 125.8(16) . .
C1 Zr1 C4 139.0(2) . .
C3 Zr1 C4 32.5(2) . .
C7 Zr1 C4 53.6(2) . .
H2 Zr1 C5 126.7(17) . .
H1 Zr1 C5 162.1(17) . .
H2B Zr1 C5 78(2) . .
H2A Zr1 C5 94(2) . .
H1A Zr1 C5 94.1(16) . .
C1 Zr1 C5 123.7(2) . .
C3 Zr1 C5 53.5(2) . .
C7 Zr1 C5 53.2(2) . .
C4 Zr1 C5 32.2(2) . .
H2 Zr1 C6 119.3(18) . .
H1 Zr1 C6 163.1(18) . .
H2B Zr1 C6 103(2) . .
H2A Zr1 C6 126(2) . .
H1A Zr1 C6 85.2(16) . .
C1 Zr1 C6 92.6(2) . .
C3 Zr1 C6 53.38(19) . .
C7 Zr1 C6 32.1(2) . .
C4 Zr1 C6 53.2(2) . .
C5 Zr1 C6 31.9(2) . .
H2 Zr1 B2 105.0(18) . .
H1 Zr1 B2 75.8(18) . .
H2B Zr1 B2 26(2) . .
H2A Zr1 B2 23(2) . .
H1A Zr1 B2 92.4(17) . .
C1 Zr1 B2 139.6(3) . .
C3 Zr1 B2 108.5(3) . .
C7 Zr1 B2 134.4(3) . .
C4 Zr1 B2 81.1(3) . .
C5 Zr1 B2 86.5(3) . .
C6 Zr1 B2 117.5(3) . .
H1 Zr2 H2 59(2) . .
H1 Zr2 C1 70.7(18) . .
H2 Zr2 C1 74.8(15) . .
H1 Zr2 C15 78.1(18) . .
H2 Zr2 C15 105.8(16) . .
C1 Zr2 C15 142.7(3) . .
H1 Zr2 C14 108.0(18) . 7_565
H2 Zr2 C14 133.3(16) . 7_565
C1 Zr2 C14 147.92(16) . 7_565
C15 Zr2 C14 32.60(17) . 7_565
H1 Zr2 C14 79.7(18) . .
H2 Zr2 C14 79.5(16) . .
C1 Zr2 C14 147.92(16) . .
C15 Zr2 C14 32.60(17) . .
C14 Zr2 C14 53.8(3) 7_565 .
H1 Zr2 C13 110.1(18) . .
H2 Zr2 C13 87.3(15) . .
C1 Zr2 C13 158.55(17) . .
C15 Zr2 C13 53.5(2) . .
C14 Zr2 C13 53.34(18) 7_565 .
C14 Zr2 C13 32.12(19) . .
H1 Zr2 C13 130.0(18) . 7_565
H2 Zr2 C13 118.9(15) . 7_565
C1 Zr2 C13 158.55(17) . 7_565
C15 Zr2 C13 53.5(2) . 7_565
C14 Zr2 C13 32.12(19) 7_565 7_565
C14 Zr2 C13 53.34(18) . 7_565
C13 Zr2 C13 32.1(3) . 7_565
H1 Zr2 Cl1 137.7(18) . .
H2 Zr2 Cl1 82.5(15) . .
C1 Zr2 Cl1 84.62(18) . .
C15 Zr2 Cl1 132.7(2) . .
C14 Zr2 Cl1 110.88(15) 7_565 .
C14 Zr2 Cl1 110.88(15) . .
C13 Zr2 Cl1 81.30(14) . .
C13 Zr2 Cl1 81.30(14) 7_565 .
H1 Zr2 Zr1 36.7(18) . .
H2 Zr2 Zr1 35.4(15) . .
C1 Zr2 Zr1 48.27(6) . .
C15 Zr2 Zr1 111.61(13) . .
C14 Zr2 Zr1 143.67(14) 7_565 .
C14 Zr2 Zr1 100.05(13) . .
C13 Zr2 Zr1 119.38(13) . .
C13 Zr2 Zr1 151.14(13) 7_565 .
Cl1 Zr2 Zr1 101.66(4) . .
H1 Zr2 Zr1 87.2(17) . 7_565
H2 Zr2 Zr1 121.5(15) . 7_565
C1 Zr2 Zr1 48.27(6) . 7_565
C15 Zr2 Zr1 111.61(13) . 7_565
C14 Zr2 Zr1 100.06(13) 7_565 7_565
C14 Zr2 Zr1 143.67(14) . 7_565
C13 Zr2 Zr1 151.14(13) . 7_565
C13 Zr2 Zr1 119.39(13) 7_565 7_565
Cl1 Zr2 Zr1 101.67(4) . 7_565
Zr1 Zr2 Zr1 88.43(3) . 7_565
H1B B1 H1A 109(4) . .
H1B B1 C1 118(5) . .
H1A B1 C1 113(3) . .
H1B B1 Zr1 118.7(14) . 7_565
H1A B1 Zr1 128(3) . 7_565
C1 B1 Zr1 62.6(2) . 7_565
H2A B2 H2B 99(6) . .
H2A B2 H2C 126(6) . .
H2B B2 H2C 116(5) . .
H2A B2 C2 117(5) . .
H2B B2 C2 120(4) . .
H2C B2 C2 82(3) . .
H2A B2 Zr1 50(5) . .
H2B B2 Zr1 49(4) . .
H2C B2 Zr1 143(3) . .
C2 B2 Zr1 135.1(8) . .
B1 C1 Zr1 80.2(2) . .
B1 C1 Zr1 80.2(2) . 7_565
Zr1 C1 Zr1 136.2(3) . 7_565
B1 C1 Zr2 134.5(6) . .
Zr1 C1 Zr2 83.22(19) . .
Zr1 C1 Zr2 83.22(19) 7_565 .
C7 C3 C4 108.3(6) . .
C7 C3 C8 126.0(7) . .
C4 C3 C8 125.2(6) . .
C7 C3 Zr1 74.8(3) . .
C4 C3 Zr1 75.2(3) . .
C8 C3 Zr1 122.2(4) . .
C3 C4 C5 107.4(5) . .
C3 C4 C9 125.1(7) . .
C5 C4 C9 126.7(7) . .
C3 C4 Zr1 72.2(3) . .
C5 C4 Zr1 74.7(3) . .
C9 C4 Zr1 126.4(5) . .
C6 C5 C4 108.1(6) . .
C6 C5 C10 125.1(7) . .
C4 C5 C10 126.5(7) . .
C6 C5 Zr1 74.1(3) . .
C4 C5 Zr1 73.1(3) . .
C10 C5 Zr1 123.1(5) . .
C7 C6 C5 108.2(5) . .
C7 C6 C11 125.4(7) . .
C5 C6 C11 125.7(7) . .
C7 C6 Zr1 72.7(3) . .
C5 C6 Zr1 74.0(3) . .
C11 C6 Zr1 126.7(4) . .
C6 C7 C3 107.9(6) . .
C6 C7 C12 126.8(6) . .
C3 C7 C12 124.8(6) . .
C6 C7 Zr1 75.2(3) . .
C3 C7 Zr1 72.7(3) . .
C12 C7 Zr1 124.1(4) . .
C14 C13 C13 108.0(3) . 7_565
C14 C13 C16 125.9(6) . .
C13 C13 C16 126.0(4) 7_565 .
C14 C13 Zr2 72.5(3) . .
C13 C13 Zr2 73.97(13) 7_565 .
C16 C13 Zr2 121.4(4) . .
C13 C14 C15 108.0(5) . .
C13 C14 C17 126.5(6) . .
C15 C14 C17 125.2(6) . .
C13 C14 Zr2 75.4(3) . .
C15 C14 Zr2 72.9(4) . .
C17 C14 Zr2 122.9(4) . .
C14 C15 C14 108.0(8) 7_565 .
C14 C15 C18 125.9(4) 7_565 .
C14 C15 C18 125.9(4) . .
C14 C15 Zr2 74.5(4) 7_565 .
C14 C15 Zr2 74.5(4) . .
C18 C15 Zr2 121.4(6) . .
H3 Zr3 H4 65(2) . .
H3 Zr3 H4A 131(3) . .
H4 Zr3 H4A 86(3) . .
H3 Zr3 H4B 85(3) . .
H4 Zr3 H4B 72(3) . .
H4A Zr3 H4B 48(3) . .
H3 Zr3 H3A 138(2) . .
H4 Zr3 H3A 86(2) . .
H4A Zr3 H3A 72(3) . .
H4B Zr3 H3A 116(3) . .
H3 Zr3 C19 78.4(16) . .
H4 Zr3 C19 70.2(18) . .
H4A Zr3 C19 129(2) . .
H4B Zr3 C19 142(2) . .
H3A Zr3 C19 62.5(17) . .
H3 Zr3 C25 69.8(16) . .
H4 Zr3 C25 134.1(19) . .
H4A Zr3 C25 121(2) . .
H4B Zr3 C25 98(2) . .
H3A Zr3 C25 134.7(16) . .
C19 Zr3 C25 107.2(2) . .
H3 Zr3 C24 91.1(16) . .
H4 Zr3 C24 140.5(19) . .
H4A Zr3 C24 88(2) . .
H4B Zr3 C24 75(2) . .
H3A Zr3 C24 128.4(16) . .
C19 Zr3 C24 137.9(2) . .
C25 Zr3 C24 32.8(2) . .
H3 Zr3 C21 86.4(16) . .
H4 Zr3 C21 144.6(18) . .
H4A Zr3 C21 130(2) . .
H4B Zr3 C21 128(2) . .
H3A Zr3 C21 104.2(16) . .
C19 Zr3 C21 84.8(2) . .
C25 Zr3 C21 31.9(2) . .
C24 Zr3 C21 53.7(2) . .
H3 Zr3 C22 118.5(16) . .
H4 Zr3 C22 165.6(18) . .
H4A Zr3 C22 100(2) . .
H4B Zr3 C22 122(2) . .
H3A Zr3 C22 82.8(16) . .
C19 Zr3 C22 96.2(3) . .
C25 Zr3 C22 53.3(2) . .
C24 Zr3 C22 53.5(2) . .
C21 Zr3 C22 32.4(2) . .
H3 Zr3 C23 121.7(16) . .
H4 Zr3 C23 160.0(18) . .
H4A Zr3 C23 76(2) . .
H4B Zr3 C23 89(2) . .
H3A Zr3 C23 96.1(16) . .
C19 Zr3 C23 128.4(3) . .
C25 Zr3 C23 53.7(2) . .
C24 Zr3 C23 32.2(2) . .
C21 Zr3 C23 53.8(2) . .
C22 Zr3 C23 32.4(2) . .
H3 Zr3 B4 106.6(16) . .
H4 Zr3 B4 72.8(18) . .
H4A Zr3 B4 24(2) . .
H4B Zr3 B4 25(2) . .
H3A Zr3 B4 92.1(16) . .
C19 Zr3 B4 135.8(3) . .
C25 Zr3 B4 115.9(3) . .
C24 Zr3 B4 86.4(3) . .
C21 Zr3 B4 138.7(3) . .
C22 Zr3 B4 117.1(3) . .
C23 Zr3 B4 87.3(3) . .
H4 Zr4 H3 59(2) . .
H4 Zr4 C19 69.2(18) . .
H3 Zr4 C19 73.2(14) . .
H4 Zr4 C31 80.4(18) . .
H3 Zr4 C31 108.5(14) . .
C19 Zr4 C31 143.1(3) . .
H4 Zr4 C32 109.9(18) . 7_575
H3 Zr4 C32 135.2(14) . 7_575
C19 Zr4 C32 148.09(17) . 7_575
C31 Zr4 C32 32.17(17) . 7_575
H4 Zr4 C32 81.0(18) . .
H3 Zr4 C32 82.0(14) . .
C19 Zr4 C32 148.09(17) . .
C31 Zr4 C32 32.17(17) . .
C32 Zr4 C32 53.3(3) 7_575 .
H4 Zr4 C33 111.3(18) . .
H3 Zr4 C33 88.8(14) . .
C19 Zr4 C33 158.73(19) . .
C31 Zr4 C33 53.1(2) . .
C32 Zr4 C33 53.0(2) 7_575 .
C32 Zr4 C33 32.3(2) . .
H4 Zr4 C33 131.5(18) . 7_575
H3 Zr4 C33 119.4(14) . 7_575
C19 Zr4 C33 158.73(19) . 7_575
C31 Zr4 C33 53.1(2) . 7_575
C32 Zr4 C33 32.3(2) 7_575 7_575
C32 Zr4 C33 53.0(2) . 7_575
C33 Zr4 C33 31.4(3) . 7_575
H4 Zr4 Cl2 135.4(18) . .
H3 Zr4 Cl2 80.1(14) . .
C19 Zr4 Cl2 84.02(18) . .
C31 Zr4 Cl2 132.9(2) . .
C32 Zr4 Cl2 111.47(16) 7_575 .
C32 Zr4 Cl2 111.47(16) . .
C33 Zr4 Cl2 81.78(16) . .
C33 Zr4 Cl2 81.78(16) 7_575 .
H4 Zr4 Zr3 34.5(18) . .
H3 Zr4 Zr3 35.4(14) . .
C19 Zr4 Zr3 48.38(6) . .
C31 Zr4 Zr3 111.80(13) . .
C32 Zr4 Zr3 143.43(15) 7_575 .
C32 Zr4 Zr3 100.14(14) . .
C33 Zr4 Zr3 119.61(15) . .
C33 Zr4 Zr3 150.74(15) 7_575 .
Cl2 Zr4 Zr3 101.28(5) . .
H4 Zr4 Zr3 87.2(18) . 7_575
H3 Zr4 Zr3 120.5(14) . 7_575
C19 Zr4 Zr3 48.38(6) . 7_575
C31 Zr4 Zr3 111.80(13) . 7_575
C32 Zr4 Zr3 100.14(14) 7_575 7_575
C32 Zr4 Zr3 143.42(15) . 7_575
C33 Zr4 Zr3 150.74(15) . 7_575
C33 Zr4 Zr3 119.61(15) 7_575 7_575
Cl2 Zr4 Zr3 101.28(5) . 7_575
Zr3 Zr4 Zr3 88.62(3) . 7_575
H3B B3 H3A 109(4) . .
H3B B3 C19 112(5) . .
H3A B3 C19 113(3) . .
H3B B3 Zr3 117.1(18) . 7_575
H3A B3 Zr3 132(3) . 7_575
C19 B3 Zr3 62.0(2) . 7_575
H4A B4 H4B 92(5) . .
H4A B4 H4C 129(5) . .
H4B B4 H4C 126(5) . .
H4A B4 C20 119(4) . .
H4B B4 C20 119(4) . .
H4C B4 C20 75(4) . .
H4A B4 Zr3 47(4) . .
H4B B4 Zr3 47(4) . .
H4C B4 Zr3 138(4) . .
C20 B4 Zr3 146.9(8) . .
B3 C19 Zr3 80.6(2) . .
B3 C19 Zr3 80.6(2) . 7_575
Zr3 C19 Zr3 136.1(3) . 7_575
B3 C19 Zr4 135.0(5) . .
Zr3 C19 Zr4 82.9(2) . .
Zr3 C19 Zr4 82.9(2) 7_575 .
C25 C21 C22 107.9(6) . .
C25 C21 C26 126.1(7) . .
C22 C21 C26 125.6(7) . .
C25 C21 Zr3 72.8(4) . .
C22 C21 Zr3 74.6(3) . .
C26 C21 Zr3 124.6(4) . .
C21 C22 C23 108.0(6) . .
C21 C22 C27 125.3(7) . .
C23 C22 C27 125.8(7) . .
C21 C22 Zr3 73.0(4) . .
C23 C22 Zr3 73.9(4) . .
C27 C22 Zr3 127.3(4) . .
C24 C23 C22 107.1(6) . .
C24 C23 C28 126.8(7) . .
C22 C23 C28 125.9(7) . .
C24 C23 Zr3 72.1(4) . .
C22 C23 Zr3 73.7(4) . .
C28 C23 Zr3 123.1(4) . .
C23 C24 C25 108.2(7) . .
C23 C24 C29 126.5(7) . .
C25 C24 C29 124.8(7) . .
C23 C24 Zr3 75.7(4) . .
C25 C24 Zr3 73.3(4) . .
C29 C24 Zr3 123.6(5) . .
C21 C25 C24 108.8(6) . .
C21 C25 C30 125.1(7) . .
C24 C25 C30 125.7(7) . .
C21 C25 Zr3 75.3(3) . .
C24 C25 Zr3 73.9(3) . .
C30 C25 Zr3 122.5(5) . .
C32 C31 C32 108.8(8) 7_575 .
C32 C31 C34 125.5(4) 7_575 .
C32 C31 C34 125.5(4) . .
C32 C31 Zr4 74.7(4) 7_575 .
C32 C31 Zr4 74.7(4) . .
C34 C31 Zr4 120.9(6) . .
C31 C32 C33 107.3(6) . .
C31 C32 C35 126.1(6) . .
C33 C32 C35 126.2(6) . .
C31 C32 Zr4 73.1(4) . .
C33 C32 Zr4 74.8(4) . .
C35 C32 Zr4 122.9(5) . .
C33 C33 C32 108.3(4) 7_575 .
C33 C33 C36 126.2(5) 7_575 .
C32 C33 C36 125.4(7) . .
C33 C33 Zr4 74.29(15) 7_575 .
C32 C33 Zr4 72.9(3) . .
C36 C33 Zr4 121.9(5) . .
C38 N1 C37 110.2(5) . 7_575
C38 N1 C37 110.2(5) . .
C37 N1 C37 108.2(7) 7_575 .
C38 N1 C39 108.7(7) . .
C37 N1 C39 109.7(5) 7_575 .
C37 N1 C39 109.7(5) . .
C42 N2 C43 104.0(13) . .
C42 N2 C41 111.5(15) . .
C43 N2 C41 109.1(16) . .
C42 N2 C40 103(3) . .
C43 N2 C40 121(5) . .
C41 N2 C40 108(2) . .
C47 O1 C44 109.0(12) . .
O1 C44 C45 108.7(13) . .
C44 C45 C46 101.6(13) . .
C47 C46 C45 101.7(11) . .
O1 C47 C46 110.1(12) . .

loop_
_geom_bond_atom_site_label_1
_geom_bond_atom_site_label_2
_geom_bond_distance
_geom_bond_site_symmetry_2
Zr1 H2 1.85(5) .
Zr1 H1 1.93(6) .
Zr1 H2B 2.04(8) .
Zr1 H2A 2.09(9) .
Zr1 H1A 2.11(6) .
Zr1 C1 2.326(3) .
Zr1 C3 2.492(6) .
Zr1 C7 2.520(6) .
Zr1 C4 2.531(6) .
Zr1 C5 2.551(6) .
Zr1 C6 2.552(5) .
Zr1 B2 2.604(8) .
Zr2 H1 1.93(6) .
Zr2 H2 2.08(6) .
Zr2 C1 2.335(7) .
Zr2 C15 2.510(7) .
Zr2 C14 2.529(5) 7_565
Zr2 C14 2.529(5) .
Zr2 C13 2.566(5) .
Zr2 C13 2.566(5) 7_565
Zr2 Cl1 2.567(2) .
Zr2 Zr1 3.0954(7) 7_565
B1 H1B 1.07(9) .
B1 H1A 1.16(6) .
B1 C1 1.584(11) .
B1 Zr1 2.583(5) 7_565
B2 H2A 1.06(8) .
B2 H2B 1.17(8) .
B2 H2C 1.42(8) .
B2 C2 1.520(14) .
C1 Zr1 2.326(3) 7_565
C3 C7 1.402(8) .
C3 C4 1.407(9) .
C3 C8 1.505(9) .
C4 C5 1.408(9) .
C4 C9 1.513(9) .
C5 C6 1.403(9) .
C5 C10 1.504(9) .
C6 C7 1.400(9) .
C6 C11 1.517(9) .
C7 C12 1.517(9) .
C13 C14 1.410(8) .
C13 C13 1.417(12) 7_565
C13 C16 1.486(9) .
C14 C15 1.414(8) .
C14 C17 1.504(8) .
C15 C14 1.414(8) 7_565
C15 C18 1.513(12) .
Zr3 H3 1.83(5) .
Zr3 H4 1.86(6) .
Zr3 H4A 2.03(8) .
Zr3 H4B 2.03(8) .
Zr3 H3A 2.11(6) .
Zr3 C19 2.322(3) .
Zr3 C25 2.497(6) .
Zr3 C24 2.505(6) .
Zr3 C21 2.528(6) .
Zr3 C22 2.548(6) .
Zr3 C23 2.550(6) .
Zr3 B4 2.618(8) .
Zr4 H4 1.91(6) .
Zr4 H3 2.10(5) .
Zr4 C19 2.333(8) .
Zr4 C31 2.511(8) .
Zr4 C32 2.531(6) 7_575
Zr4 C32 2.531(6) .
Zr4 C33 2.556(6) .
Zr4 C33 2.556(6) 7_575
Zr4 Cl2 2.583(2) .
Zr4 Zr3 3.0830(8) 7_575
B3 H3B 1.04(9) .
B3 H3A 1.15(6) .
B3 C19 1.596(13) .
B3 Zr3 2.594(6) 7_575
B4 H4A 1.14(8) .
B4 H4B 1.15(8) .
B4 H4C 1.32(8) .
B4 C20 1.530(12) .
C19 Zr3 2.322(3) 7_575
C21 C25 1.382(10) .
C21 C22 1.417(9) .
C21 C26 1.507(9) .
C22 C23 1.421(10) .
C22 C27 1.501(10) .
C23 C24 1.404(10) .
C23 C28 1.505(9) .
C24 C25 1.412(9) .
C24 C29 1.523(10) .
C25 C30 1.508(9) .
C31 C32 1.397(8) 7_575
C31 C32 1.397(8) .
C31 C34 1.510(12) .
C32 C33 1.415(9) .
C32 C35 1.508(9) .
C33 C33 1.385(14) 7_575
C33 C36 1.508(9) .
N1 C38 1.466(11) .
N1 C37 1.485(8) 7_575
N1 C37 1.485(8) .
N1 C39 1.487(10) .
N2 C42 1.491(9) .
N2 C43 1.492(9) .
N2 C41 1.492(10) .
N2 C40 1.498(9) .
O1 C47 1.236(13) .
O1 C44 1.332(15) .
C44 C45 1.452(17) .
C45 C46 1.501(16) .
C46 C47 1.473(15) .
